data_7129488
loop_
_publ_author_name
'Vygranenko, Kateryna V.'
'Poronik, Yevgen M.'
'Bousquet, Manon H. E.'
'Vakuliuk, Olena'
'Jacquemin, Denis'
'Gryko, Daniel T.'

_publ_section_title
;
 Direct transformation of coumarins into orange-red emitting rhodols.
;
_journal_issue 10
_journal_name_full 'Chemical communications (Cambridge, England)'
_journal_page_first 1542
_journal_page_last 1545
_journal_paper_doi 10.1039/d1cc06924a
_journal_volume 58
_journal_year 2022
_chemical_formula_moiety 'C23 H21 N O7'
_chemical_formula_sum 'C23 H21 N O7'
_chemical_formula_weight 423.41
_space_group_crystal_system monoclinic
_space_group_IT_number 14
_space_group_name_Hall '-P 2ybc'
_space_group_name_H-M_alt 'P 1 21/c 1'
_atom_sites_solution_hydrogens geom
_atom_sites_solution_primary direct
_atom_sites_solution_secondary difmap
_audit_creation_method SHELXL-2014
_audit_update_record
;
2021-11-29 deposited with the CCDC.	2022-01-02 downloaded from the CCDC.
;
_cell_angle_alpha 90
_cell_angle_beta 93.145(3)
_cell_angle_gamma 90
_cell_formula_units_Z 4
_cell_length_a 11.3428(5)
_cell_length_b 20.3876(9)
_cell_length_c 8.5895(4)
_cell_measurement_reflns_used 1257
_cell_measurement_temperature 296(2)
_cell_measurement_theta_max 66.19
_cell_measurement_theta_min 3.90
_cell_volume 1983.35(15)
_computing_cell_refinement 'Bruker SAINT'
_computing_data_collection 'Bruker APEX2'
_computing_data_reduction 'Bruker SAINT'
_computing_molecular_graphics 'Bruker SHELXTL'
_computing_publication_material 'Bruker SHELXTL'
_computing_structure_refinement 'SHELXL-2014 (Sheldrick, 2014)'
_computing_structure_solution 'SHELXL-2014 (Sheldrick, 2014)'
_diffrn_ambient_temperature 296(2)
_diffrn_measured_fraction_theta_full 0.891
_diffrn_measured_fraction_theta_max 0.919
_diffrn_measurement_device_type 'Bruker APEX-II CCD'
_diffrn_measurement_method '\f and \w scans'
_diffrn_radiation_monochromator graphite
_diffrn_radiation_type CuK\a
_diffrn_radiation_wavelength 1.54178
_diffrn_reflns_av_R_equivalents 0.1421
_diffrn_reflns_av_unetI/netI 0.1225
_diffrn_reflns_Laue_measured_fraction_full 0.891
_diffrn_reflns_Laue_measured_fraction_max 0.919
_diffrn_reflns_limit_h_max 12
_diffrn_reflns_limit_h_min -12
_diffrn_reflns_limit_k_max 23
_diffrn_reflns_limit_k_min -22
_diffrn_reflns_limit_l_max 9
_diffrn_reflns_limit_l_min -9
_diffrn_reflns_number 45603
_diffrn_reflns_point_group_measured_fraction_full 0.891
_diffrn_reflns_point_group_measured_fraction_max 0.919
_diffrn_reflns_theta_full 67.679
_diffrn_reflns_theta_max 66.188
_diffrn_reflns_theta_min 3.903
_diffrn_source 'fine-focus sealed tube'
_exptl_absorpt_coefficient_mu 0.884
_exptl_absorpt_correction_T_max 0.9220
_exptl_absorpt_correction_T_min 0.5960
_exptl_absorpt_correction_type multi-scan
_exptl_absorpt_process_details sadabs
_exptl_crystal_colour red
_exptl_crystal_density_diffrn 1.418
_exptl_crystal_density_method 'not measured'
_exptl_crystal_description needle
_exptl_crystal_F_000 888
_exptl_crystal_size_max 0.654
_exptl_crystal_size_mid 0.118
_exptl_crystal_size_min 0.093
_refine_diff_density_max 0.273
_refine_diff_density_min -0.257
_refine_diff_density_rms 0.060
_refine_ls_extinction_coef 0.00020(12)
_refine_ls_extinction_expression Fc^*^=kFc[1+0.001xFc^2^\l^3^/sin(2\q)]^-1/4^
_refine_ls_extinction_method SHELXL
_refine_ls_goodness_of_fit_ref 0.989
_refine_ls_hydrogen_treatment constr
_refine_ls_matrix_type full
_refine_ls_number_parameters 283
_refine_ls_number_reflns 3201
_refine_ls_number_restraints 0
_refine_ls_restrained_S_all 0.989
_refine_ls_R_factor_all 0.2244
_refine_ls_R_factor_gt 0.0738
_refine_ls_shift/su_max 0.006
_refine_ls_shift/su_mean 0.001
_refine_ls_structure_factor_coef Fsqd
_refine_ls_weighting_details 'w=1/[\s^2^(Fo^2^)+(0.0977P)^2^+1.3622P] where P=(Fo^2^+2Fc^2^)/3'
_refine_ls_weighting_scheme calc
_refine_ls_wR_factor_gt 0.1727
_refine_ls_wR_factor_ref 0.2370
_reflns_Friedel_coverage 0.000
_reflns_number_gt 1257
_reflns_number_total 3201
_reflns_threshold_expression 'I > 2\s(I)'
_cod_data_source_file d1cc06924a2.cif
_cod_data_source_block KVy0615_10_0ma
_cod_depositor_comments 'Adding full bibliography for 7129487--7129488.cif.'
_cod_original_sg_symbol_H-M 'P 21/c'
_cod_database_code 7129488
_shelx_space_group_comment
;
The symmetry employed for this shelxl refinement is uniquely defined
by the following loop, which should always be used as a source of
symmetry information in preference to the above space-group names.
They are only intended as comments.
;
_shelx_estimated_absorpt_t_min 0.596
_shelx_estimated_absorpt_t_max 0.922
_shelxl_version_number 2014-3

loop_
_space_group_symop_operation_xyz
'x, y, z'
'-x, y+1/2, -z+1/2'
'-x, -y, -z'
'x, -y-1/2, z-1/2'

loop_
_atom_site_label
_atom_site_type_symbol
_atom_site_fract_x
_atom_site_fract_y
_atom_site_fract_z
_atom_site_U_iso_or_equiv
_atom_site_adp_type
_atom_site_occupancy
_atom_site_site_symmetry_order
_atom_site_calc_flag
_atom_site_refinement_flags_posn
_atom_site_refinement_flags_adp
_atom_site_refinement_flags_occupancy
_atom_site_disorder_assembly
_atom_site_disorder_group
N1 N 1.0470(4) 0.3526(2) 0.3296(5) 0.0535(13) Uani 1 1 d . . . . .
O1 O 0.8548(3) 0.15605(17) 0.1646(4) 0.0513(10) Uani 1 1 d . . . . .
O2 O 0.7813(3) 0.06119(18) 0.0827(4) 0.0723(13) Uani 1 1 d . . . . .
O3 O 0.6111(3) 0.25900(14) -0.1047(4) 0.0442(9) Uani 1 1 d . . . . .
O4 O 0.5256(3) 0.37712(17) -0.1901(5) 0.0805(14) Uani 1 1 d . . . . .
O5 O 0.3723(3) 0.37069(16) -0.3630(4) 0.0668(12) Uani 1 1 d . . . . .
O6 O 0.3440(4) 0.15007(18) -0.3701(5) 0.0871(15) Uani 1 1 d . . . . .
O7 O 0.4453(3) 0.06125(17) -0.3053(4) 0.0679(12) Uani 1 1 d . . . . .
C1 C 1.0523(5) 0.4238(3) 0.3430(7) 0.0765(19) Uani 1 1 d . . . . .
H1A H 1.1340 0.4373 0.3590 0.092 Uiso 1 1 calc R U . . .
H1B H 1.0107 0.4374 0.4333 0.092 Uiso 1 1 calc R U . . .
C2 C 0.9991(6) 0.4567(3) 0.2021(8) 0.097(2) Uani 1 1 d . . . . .
H2A H 1.0468 0.4478 0.1141 0.116 Uiso 1 1 calc R U . . .
H2B H 0.9987 0.5038 0.2188 0.116 Uiso 1 1 calc R U . . .
C3 C 0.8758(5) 0.4335(3) 0.1653(7) 0.0699(18) Uani 1 1 d . . . . .
H3A H 0.8477 0.4507 0.0647 0.084 Uiso 1 1 calc R U . . .
H3B H 0.8247 0.4501 0.2432 0.084 Uiso 1 1 calc R U . . .
C4 C 0.8695(4) 0.3599(2) 0.1623(6) 0.0457(14) Uani 1 1 d . . . . .
C5 C 0.9545(4) 0.3217(3) 0.2509(6) 0.0421(13) Uani 1 1 d . . . . .
C6 C 0.9487(4) 0.2528(3) 0.2506(6) 0.0413(13) Uani 1 1 d . . . . .
C7 C 1.0401(4) 0.2123(2) 0.3416(6) 0.0513(15) Uani 1 1 d . . . . .
H7A H 1.0524 0.1715 0.2870 0.062 Uiso 1 1 calc R U . . .
H7B H 1.0118 0.2019 0.4432 0.062 Uiso 1 1 calc R U . . .
C8 C 1.1558(4) 0.2492(3) 0.3616(7) 0.0655(17) Uani 1 1 d . . . . .
H8A H 1.2099 0.2253 0.4322 0.079 Uiso 1 1 calc R U . . .
H8B H 1.1913 0.2528 0.2618 0.079 Uiso 1 1 calc R U . . .
C9 C 1.1351(5) 0.3165(3) 0.4257(7) 0.0669(18) Uani 1 1 d . . . . .
H9A H 1.1087 0.3126 0.5308 0.080 Uiso 1 1 calc R U . . .
H9B H 1.2088 0.3407 0.4308 0.080 Uiso 1 1 calc R U . . .
C10 C 0.7817(4) 0.3281(2) 0.0759(6) 0.0458(14) Uani 1 1 d . . . . .
H10 H 0.7263 0.3528 0.0174 0.055 Uiso 1 1 calc R U . . .
C11 C 0.7731(4) 0.2596(2) 0.0732(6) 0.0390(13) Uani 1 1 d . . . . .
C12 C 0.8576(4) 0.2240(2) 0.1620(6) 0.0423(14) Uani 1 1 d . . . . .
C13 C 0.6902(4) 0.2230(3) -0.0173(5) 0.0373(13) Uani 1 1 d . . . . .
C14 C 0.6871(4) 0.1562(2) -0.0208(6) 0.0420(14) Uani 1 1 d . . . . .
C15 C 0.7727(4) 0.1203(3) 0.0748(6) 0.0493(15) Uani 1 1 d . . . . .
C16 C 0.5999(4) 0.1252(2) -0.1182(6) 0.0462(14) Uani 1 1 d . . . . .
H16 H 0.5971 0.0796 -0.1213 0.055 Uiso 1 1 calc R U . . .
C17 C 0.5200(4) 0.1599(2) -0.2072(6) 0.0410(13) Uani 1 1 d . . . . .
C18 C 0.5235(4) 0.2310(2) -0.2021(6) 0.0386(14) Uani 1 1 d . . . . .
C19 C 0.4527(4) 0.2732(2) -0.2810(6) 0.0436(14) Uani 1 1 d . . . . .
H19 H 0.3946 0.2558 -0.3496 0.052 Uiso 1 1 calc R U . . .
C20 C 0.4593(5) 0.3437(3) -0.2682(6) 0.0500(15) Uani 1 1 d . . . . .
C21 C 0.3689(5) 0.4415(3) -0.3673(7) 0.089(2) Uani 1 1 d . . . . .
H21A H 0.4479 0.4583 -0.3695 0.134 Uiso 1 1 calc R U . . .
H21B H 0.3329 0.4576 -0.2762 0.134 Uiso 1 1 calc R U . . .
H21C H 0.3237 0.4556 -0.4589 0.134 Uiso 1 1 calc R U . . .
C22 C 0.4273(5) 0.1257(3) -0.3028(7) 0.0514(15) Uani 1 1 d . . . . .
C23 C 0.3583(5) 0.0224(2) -0.3937(7) 0.0743(19) Uani 1 1 d . . . . .
H23A H 0.2900 0.0166 -0.3339 0.112 Uiso 1 1 calc R U . . .
H23B H 0.3913 -0.0197 -0.4163 0.112 Uiso 1 1 calc R U . . .
H23C H 0.3359 0.0445 -0.4895 0.112 Uiso 1 1 calc R U . . .

loop_
_atom_site_aniso_label
_atom_site_aniso_U_11
_atom_site_aniso_U_22
_atom_site_aniso_U_33
_atom_site_aniso_U_23
_atom_site_aniso_U_13
_atom_site_aniso_U_12
N1 0.042(3) 0.062(3) 0.055(3) -0.005(3) -0.012(2) -0.009(3)
O1 0.044(2) 0.051(2) 0.057(2) 0.002(2) -0.0133(19) 0.0024(19)
O2 0.071(3) 0.039(2) 0.104(3) 0.006(2) -0.028(2) 0.007(2)
O3 0.036(2) 0.039(2) 0.055(2) -0.0009(18) -0.0126(18) -0.0015(18)
O4 0.082(3) 0.044(3) 0.110(4) -0.004(2) -0.047(3) -0.005(2)
O5 0.061(3) 0.041(2) 0.093(3) -0.001(2) -0.035(2) 0.009(2)
O6 0.063(3) 0.053(3) 0.140(4) -0.019(2) -0.052(3) 0.008(2)
O7 0.061(3) 0.040(2) 0.098(3) -0.001(2) -0.038(2) -0.007(2)
C1 0.077(5) 0.063(5) 0.086(5) -0.003(4) -0.022(4) -0.024(4)
C2 0.093(5) 0.072(5) 0.119(6) 0.023(4) -0.048(5) -0.026(4)
C3 0.061(4) 0.048(4) 0.098(5) -0.001(3) -0.020(4) -0.007(3)
C4 0.038(3) 0.048(3) 0.051(4) 0.001(3) -0.006(3) 0.004(3)
C5 0.033(3) 0.051(4) 0.043(3) -0.006(3) 0.005(3) -0.010(3)
C6 0.031(3) 0.055(4) 0.038(3) 0.003(3) 0.001(3) 0.005(3)
C7 0.040(3) 0.066(4) 0.048(4) 0.007(3) -0.001(3) 0.004(3)
C8 0.031(3) 0.099(5) 0.065(4) 0.011(4) -0.014(3) 0.000(3)
C9 0.051(4) 0.086(5) 0.060(4) -0.003(4) -0.020(3) 0.001(3)
C10 0.037(3) 0.046(4) 0.053(4) -0.002(3) -0.004(3) 0.003(3)
C11 0.028(3) 0.044(3) 0.045(3) 0.001(3) -0.001(3) 0.003(3)
C12 0.041(4) 0.039(3) 0.047(4) -0.002(3) 0.004(3) -0.003(3)
C13 0.025(3) 0.044(3) 0.042(4) 0.005(3) -0.002(3) 0.004(3)
C14 0.034(3) 0.037(3) 0.054(4) 0.005(3) -0.004(3) 0.000(3)
C15 0.039(4) 0.048(4) 0.059(4) -0.002(3) -0.007(3) 0.001(3)
C16 0.037(3) 0.037(3) 0.064(4) 0.002(3) -0.001(3) 0.000(3)
C17 0.029(3) 0.042(3) 0.052(4) -0.002(3) -0.003(3) 0.002(3)
C18 0.030(3) 0.035(3) 0.050(4) 0.000(3) -0.001(3) -0.003(3)
C19 0.035(3) 0.038(3) 0.057(4) 0.000(3) -0.009(3) 0.000(3)
C20 0.042(4) 0.046(4) 0.061(4) 0.002(3) -0.007(3) 0.004(3)
C21 0.112(6) 0.039(4) 0.112(6) -0.003(4) -0.034(4) 0.022(4)
C22 0.039(4) 0.042(4) 0.072(4) 0.001(3) -0.008(3) 0.005(3)
C23 0.063(4) 0.044(3) 0.112(5) -0.010(3) -0.030(4) -0.016(3)

loop_
_atom_type_symbol
_atom_type_description
_atom_type_scat_dispersion_real
_atom_type_scat_dispersion_imag
_atom_type_scat_source
C C 0.0181 0.0091 'International Tables Vol C Tables 4.2.6.8 and 6.1.1.4'
H H 0.0000 0.0000 'International Tables Vol C Tables 4.2.6.8 and 6.1.1.4'
N N 0.0311 0.0180 'International Tables Vol C Tables 4.2.6.8 and 6.1.1.4'
O O 0.0492 0.0322 'International Tables Vol C Tables 4.2.6.8 and 6.1.1.4'

loop_
_geom_angle_atom_site_label_1
_geom_angle_atom_site_label_2
_geom_angle_atom_site_label_3
_geom_angle
_geom_angle_site_symmetry_1
_geom_angle_site_symmetry_3
_geom_angle_publ_flag
C5 N1 C1 121.6(5) . . ?
C5 N1 C9 122.0(5) . . ?
C1 N1 C9 115.7(5) . . ?
C15 O1 C12 122.2(4) . . ?
C13 O3 C18 122.8(4) . . ?
C20 O5 C21 115.9(4) . . ?
C22 O7 C23 116.7(4) . . ?
N1 C1 C2 111.9(5) . . ?
N1 C1 H1A 109.2 . . ?
C2 C1 H1A 109.2 . . ?
N1 C1 H1B 109.2 . . ?
C2 C1 H1B 109.2 . . ?
H1A C1 H1B 107.9 . . ?
C1 C2 C3 111.3(5) . . ?
C1 C2 H2A 109.4 . . ?
C3 C2 H2A 109.4 . . ?
C1 C2 H2B 109.4 . . ?
C3 C2 H2B 109.4 . . ?
H2A C2 H2B 108.0 . . ?
C2 C3 C4 111.2(5) . . ?
C2 C3 H3A 109.4 . . ?
C4 C3 H3A 109.4 . . ?
C2 C3 H3B 109.4 . . ?
C4 C3 H3B 109.4 . . ?
H3A C3 H3B 108.0 . . ?
C10 C4 C5 118.8(5) . . ?
C10 C4 C3 120.8(5) . . ?
C5 C4 C3 120.4(5) . . ?
N1 C5 C6 119.6(5) . . ?
N1 C5 C4 119.3(5) . . ?
C6 C5 C4 120.9(5) . . ?
C12 C6 C5 117.4(5) . . ?
C12 C6 C7 121.6(5) . . ?
C5 C6 C7 121.0(5) . . ?
C6 C7 C8 110.7(4) . . ?
C6 C7 H7A 109.5 . . ?
C8 C7 H7A 109.5 . . ?
C6 C7 H7B 109.5 . . ?
C8 C7 H7B 109.5 . . ?
H7A C7 H7B 108.1 . . ?
C9 C8 C7 110.0(5) . . ?
C9 C8 H8A 109.7 . . ?
C7 C8 H8A 109.7 . . ?
C9 C8 H8B 109.7 . . ?
C7 C8 H8B 109.7 . . ?
H8A C8 H8B 108.2 . . ?
N1 C9 C8 111.7(4) . . ?
N1 C9 H9A 109.3 . . ?
C8 C9 H9A 109.3 . . ?
N1 C9 H9B 109.3 . . ?
C8 C9 H9B 109.3 . . ?
H9A C9 H9B 107.9 . . ?
C4 C10 C11 121.8(5) . . ?
C4 C10 H10 119.1 . . ?
C11 C10 H10 119.1 . . ?
C12 C11 C10 117.7(5) . . ?
C12 C11 C13 116.4(5) . . ?
C10 C11 C13 125.8(5) . . ?
C6 C12 O1 115.7(5) . . ?
C6 C12 C11 123.3(5) . . ?
O1 C12 C11 120.9(5) . . ?
O3 C13 C14 121.0(4) . . ?
O3 C13 C11 114.9(5) . . ?
C14 C13 C11 124.1(5) . . ?
C13 C14 C16 118.5(4) . . ?
C13 C14 C15 118.7(5) . . ?
C16 C14 C15 122.8(5) . . ?
O2 C15 O1 116.3(5) . . ?
O2 C15 C14 126.1(5) . . ?
O1 C15 C14 117.6(5) . . ?
C17 C16 C14 121.8(4) . . ?
C17 C16 H16 119.1 . . ?
C14 C16 H16 119.1 . . ?
C16 C17 C18 119.3(5) . . ?
C16 C17 C22 120.1(5) . . ?
C18 C17 C22 120.5(5) . . ?
C19 C18 O3 115.6(4) . . ?
C19 C18 C17 127.8(5) . . ?
O3 C18 C17 116.6(4) . . ?
C18 C19 C20 125.2(5) . . ?
C18 C19 H19 117.4 . . ?
C20 C19 H19 117.4 . . ?
O4 C20 O5 121.3(5) . . ?
O4 C20 C19 129.8(5) . . ?
O5 C20 C19 109.0(5) . . ?
O5 C21 H21A 109.5 . . ?
O5 C21 H21B 109.5 . . ?
H21A C21 H21B 109.5 . . ?
O5 C21 H21C 109.5 . . ?
H21A C21 H21C 109.5 . . ?
H21B C21 H21C 109.5 . . ?
O6 C22 O7 121.5(5) . . ?
O6 C22 C17 126.7(5) . . ?
O7 C22 C17 111.8(5) . . ?
O7 C23 H23A 109.5 . . ?
O7 C23 H23B 109.5 . . ?
H23A C23 H23B 109.5 . . ?
O7 C23 H23C 109.5 . . ?
H23A C23 H23C 109.5 . . ?
H23B C23 H23C 109.5 . . ?

loop_
_geom_bond_atom_site_label_1
_geom_bond_atom_site_label_2
_geom_bond_distance
_geom_bond_site_symmetry_2
_geom_bond_publ_flag
N1 C5 1.369(6) . ?
N1 C1 1.457(6) . ?
N1 C9 1.460(6) . ?
O1 C15 1.384(5) . ?
O1 C12 1.385(5) . ?
O2 C15 1.210(5) . ?
O3 C13 1.354(5) . ?
O3 C18 1.387(5) . ?
O4 C20 1.194(5) . ?
O5 C20 1.360(5) . ?
O5 C21 1.444(6) . ?
O6 C22 1.190(5) . ?
O7 C22 1.330(5) . ?
O7 C23 1.447(5) . ?
C1 C2 1.483(7) . ?
C1 H1A 0.9700 . ?
C1 H1B 0.9700 . ?
C2 C3 1.494(7) . ?
C2 H2A 0.9700 . ?
C2 H2B 0.9700 . ?
C3 C4 1.504(6) . ?
C3 H3A 0.9700 . ?
C3 H3B 0.9700 . ?
C4 C10 1.372(6) . ?
C4 C5 1.426(6) . ?
C5 C6 1.406(6) . ?
C6 C12 1.381(6) . ?
C6 C7 1.509(6) . ?
C7 C8 1.514(6) . ?
C7 H7A 0.9700 . ?
C7 H7B 0.9700 . ?
C8 C9 1.502(7) . ?
C8 H8A 0.9700 . ?
C8 H8B 0.9700 . ?
C9 H9A 0.9700 . ?
C9 H9B 0.9700 . ?
C10 C11 1.400(6) . ?
C10 H10 0.9300 . ?
C11 C12 1.396(6) . ?
C11 C13 1.402(6) . ?
C13 C14 1.363(6) . ?
C14 C16 1.409(6) . ?
C14 C15 1.437(6) . ?
C16 C17 1.353(6) . ?
C16 H16 0.9300 . ?
C17 C18 1.450(6) . ?
C17 C22 1.474(7) . ?
C18 C19 1.336(6) . ?
C19 C20 1.443(6) . ?
C19 H19 0.9300 . ?
C21 H21A 0.9600 . ?
C21 H21B 0.9600 . ?
C21 H21C 0.9600 . ?
C23 H23A 0.9600 . ?
C23 H23B 0.9600 . ?
C23 H23C 0.9600 . ?

loop_
_geom_hbond_atom_site_label_D
_geom_hbond_atom_site_label_H
_geom_hbond_atom_site_label_A
_geom_hbond_distance_DH
_geom_hbond_distance_HA
_geom_hbond_distance_DA
_geom_hbond_angle_DHA
_geom_hbond_site_symmetry_A
C23 H23B O4 0.96 2.46 3.305(6) 146.6 2_644
C19 H19 O6 0.93 2.24 2.882(6) 126.1 .
C9 H9B O5 0.97 2.57 3.350(6) 137.8 1_656

loop_
_geom_torsion_atom_site_label_1
_geom_torsion_atom_site_label_2
_geom_torsion_atom_site_label_3
_geom_torsion_atom_site_label_4
_geom_torsion
_geom_torsion_site_symmetry_1
_geom_torsion_site_symmetry_2
_geom_torsion_site_symmetry_3
_geom_torsion_site_symmetry_4
_geom_torsion_publ_flag
C5 N1 C1 C2 -33.8(7) . . . . ?
C9 N1 C1 C2 155.8(5) . . . . ?
N1 C1 C2 C3 54.5(7) . . . . ?
C1 C2 C3 C4 -50.5(7) . . . . ?
C2 C3 C4 C10 -154.4(5) . . . . ?
C2 C3 C4 C5 26.2(7) . . . . ?
C1 N1 C5 C6 -175.3(5) . . . . ?
C9 N1 C5 C6 -5.6(7) . . . . ?
C1 N1 C5 C4 8.6(7) . . . . ?
C9 N1 C5 C4 178.3(5) . . . . ?
C10 C4 C5 N1 175.8(4) . . . . ?
C3 C4 C5 N1 -4.8(7) . . . . ?
C10 C4 C5 C6 -0.2(7) . . . . ?
C3 C4 C5 C6 179.1(5) . . . . ?
N1 C5 C6 C12 -176.2(4) . . . . ?
C4 C5 C6 C12 -0.2(7) . . . . ?
N1 C5 C6 C7 2.6(7) . . . . ?
C4 C5 C6 C7 178.7(4) . . . . ?
C12 C6 C7 C8 152.5(5) . . . . ?
C5 C6 C7 C8 -26.3(6) . . . . ?
C6 C7 C8 C9 51.4(6) . . . . ?
C5 N1 C9 C8 32.4(7) . . . . ?
C1 N1 C9 C8 -157.3(5) . . . . ?
C7 C8 C9 N1 -54.8(6) . . . . ?
C5 C4 C10 C11 0.4(7) . . . . ?
C3 C4 C10 C11 -179.0(5) . . . . ?
C4 C10 C11 C12 -0.1(7) . . . . ?
C4 C10 C11 C13 -176.7(5) . . . . ?
C5 C6 C12 O1 179.9(4) . . . . ?
C7 C6 C12 O1 1.1(7) . . . . ?
C5 C6 C12 C11 0.5(7) . . . . ?
C7 C6 C12 C11 -178.3(4) . . . . ?
C15 O1 C12 C6 -176.4(4) . . . . ?
C15 O1 C12 C11 3.1(7) . . . . ?
C10 C11 C12 C6 -0.4(7) . . . . ?
C13 C11 C12 C6 176.5(4) . . . . ?
C10 C11 C12 O1 -179.8(4) . . . . ?
C13 C11 C12 O1 -2.9(7) . . . . ?
C18 O3 C13 C14 -0.2(7) . . . . ?
C18 O3 C13 C11 179.4(4) . . . . ?
C12 C11 C13 O3 -178.6(4) . . . . ?
C10 C11 C13 O3 -1.9(7) . . . . ?
C12 C11 C13 C14 1.0(7) . . . . ?
C10 C11 C13 C14 177.7(5) . . . . ?
O3 C13 C14 C16 0.3(7) . . . . ?
C11 C13 C14 C16 -179.3(4) . . . . ?
O3 C13 C14 C15 -179.7(4) . . . . ?
C11 C13 C14 C15 0.7(8) . . . . ?
C12 O1 C15 O2 177.6(4) . . . . ?
C12 O1 C15 C14 -1.2(7) . . . . ?
C13 C14 C15 O2 -179.3(5) . . . . ?
C16 C14 C15 O2 0.7(8) . . . . ?
C13 C14 C15 O1 -0.6(7) . . . . ?
C16 C14 C15 O1 179.4(4) . . . . ?
C13 C14 C16 C17 0.0(7) . . . . ?
C15 C14 C16 C17 180.0(5) . . . . ?
C14 C16 C17 C18 -0.3(7) . . . . ?
C14 C16 C17 C22 -177.6(5) . . . . ?
C13 O3 C18 C19 -179.8(4) . . . . ?
C13 O3 C18 C17 -0.1(6) . . . . ?
C16 C17 C18 C19 180.0(5) . . . . ?
C22 C17 C18 C19 -2.7(8) . . . . ?
C16 C17 C18 O3 0.4(7) . . . . ?
C22 C17 C18 O3 177.7(4) . . . . ?
O3 C18 C19 C20 -1.8(7) . . . . ?
C17 C18 C19 C20 178.6(5) . . . . ?
C21 O5 C20 O4 2.4(8) . . . . ?
C21 O5 C20 C19 -178.2(4) . . . . ?
C18 C19 C20 O4 0.5(9) . . . . ?
C18 C19 C20 O5 -178.9(5) . . . . ?
C23 O7 C22 O6 -0.1(8) . . . . ?
C23 O7 C22 C17 178.9(4) . . . . ?
C16 C17 C22 O6 169.9(6) . . . . ?
C18 C17 C22 O6 -7.4(9) . . . . ?
C16 C17 C22 O7 -9.1(7) . . . . ?
C18 C17 C22 O7 173.6(4) . . . . ?
